data_7125811
loop_
_publ_author_name
'Xiong, Yun'
'Yao, Shenglai'
'Szilv\'asi, Tibor'
'Ruzicka, Ales'
'Driess, Matthias'

_publ_section_title
;
 Homocoupling of CO and isocyanide mediated by a
 C,C'-bis(silylenyl)-substituted ortho-carborane.
;
_journal_issue 5
_journal_name_full 'Chemical communications (Cambridge, England)'
_journal_page_first 747
_journal_page_last 750
_journal_paper_doi 10.1039/c9cc08680c
_journal_volume 56
_journal_year 2020
_chemical_formula_sum 'C50 H74 B10 N6 Si2'
_chemical_formula_weight 923.43
_space_group_crystal_system monoclinic
_space_group_IT_number 14
_space_group_name_Hall '-P 2yn'
_space_group_name_H-M_alt 'P 1 21/n 1'
_atom_sites_solution_hydrogens geom
_audit_creation_method 'CrysAlisPro 1.171.38.46 (Rigaku OD, 2015)'
_audit_update_record
;
2019-11-04 deposited with the CCDC.	2019-12-06 downloaded from the CCDC.
;
_cell_angle_alpha 90
_cell_angle_beta 96.4510(10)
_cell_angle_gamma 90
_cell_formula_units_Z 4
_cell_length_a 16.3688(2)
_cell_length_b 16.3773(2)
_cell_length_c 20.0064(2)
_cell_measurement_reflns_used 13314
_cell_measurement_temperature 150(2)
_cell_measurement_theta_max 73.5780
_cell_measurement_theta_min 3.2740
_cell_volume 5329.29(11)
_computing_structure_refinement 'SHELXL-2014/7 (Sheldrick, 2014)'
_diffrn_ambient_temperature 150(2)
_diffrn_measured_fraction_theta_full 0.999
_diffrn_measured_fraction_theta_max 0.999
_diffrn_measurement_device 'four-circle diffractometer'
_diffrn_measurement_device_type 'SuperNova, Single source at offset, Atlas'
_diffrn_radiation_monochromator mirror
_diffrn_radiation_type CuK\a
_diffrn_radiation_wavelength 1.54184
_diffrn_reflns_av_R_equivalents 0.0429
_diffrn_reflns_av_unetI/netI 0.0361
_diffrn_reflns_Laue_measured_fraction_full 0.999
_diffrn_reflns_Laue_measured_fraction_max 0.999
_diffrn_reflns_limit_h_max 14
_diffrn_reflns_limit_h_min -19
_diffrn_reflns_limit_k_max 19
_diffrn_reflns_limit_k_min -19
_diffrn_reflns_limit_l_max 23
_diffrn_reflns_limit_l_min -20
_diffrn_reflns_number 36977
_diffrn_reflns_point_group_measured_fraction_full 0.999
_diffrn_reflns_point_group_measured_fraction_max 0.999
_diffrn_reflns_theta_full 67.498
_diffrn_reflns_theta_max 67.498
_diffrn_reflns_theta_min 3.497
_exptl_absorpt_coefficient_mu 0.896
_exptl_absorpt_correction_T_max 1.00000
_exptl_absorpt_correction_T_min 0.39146
_exptl_absorpt_correction_type multi-scan
_exptl_absorpt_process_details
;
CrysAlisPro 1.171.38.46 (Rigaku Oxford Diffraction, 2015)
Empirical absorption correction using spherical harmonics,
 implemented in SCALE3 ABSPACK scaling algorithm.
;
_exptl_crystal_colour yellow
_exptl_crystal_density_diffrn 1.151
_exptl_crystal_description prism
_exptl_crystal_F_000 1976
_exptl_crystal_size_max 0.270
_exptl_crystal_size_mid 0.210
_exptl_crystal_size_min 0.070
_refine_diff_density_max 0.347
_refine_diff_density_min -0.248
_refine_diff_density_rms 0.043
_refine_ls_extinction_method none
_refine_ls_goodness_of_fit_ref 1.015
_refine_ls_hydrogen_treatment constr
_refine_ls_matrix_type full
_refine_ls_number_parameters 629
_refine_ls_number_reflns 9584
_refine_ls_number_restraints 0
_refine_ls_restrained_S_all 1.015
_refine_ls_R_factor_all 0.0538
_refine_ls_R_factor_gt 0.0426
_refine_ls_shift/su_max 0.001
_refine_ls_shift/su_mean 0.000
_refine_ls_structure_factor_coef Fsqd
_refine_ls_weighting_details 'w=1/[\s^2^(Fo^2^)+(0.0609P)^2^+1.7081P] where P=(Fo^2^+2Fc^2^)/3'
_refine_ls_weighting_scheme calc
_refine_ls_wR_factor_gt 0.1080
_refine_ls_wR_factor_ref 0.1186
_reflns_Friedel_coverage 0.000
_reflns_number_gt 7942
_reflns_number_total 9584
_reflns_threshold_expression 'I > 2\s(I)'
_cod_data_source_file c9cc08680c2.cif
_cod_data_source_block 3
_cod_depositor_comments 'Adding full bibliography for 7125810--7125811.cif.'
_cod_original_sg_symbol_H-M 'P 21/n'
_cod_database_code 7125811
_shelx_shelxl_version_number 2014/7
_shelx_space_group_comment
;
The symmetry employed for this shelxl refinement is uniquely defined
by the following loop, which should always be used as a source of
symmetry information in preference to the above space-group names.
They are only intended as comments.
;
_shelx_estimated_absorpt_t_min 0.794
_shelx_estimated_absorpt_t_max 0.940

loop_
_space_group_symop_operation_xyz
'x, y, z'
'-x+1/2, y+1/2, -z+1/2'
'-x, -y, -z'
'x-1/2, -y-1/2, z-1/2'

loop_
_atom_site_label
_atom_site_type_symbol
_atom_site_fract_x
_atom_site_fract_y
_atom_site_fract_z
_atom_site_U_iso_or_equiv
_atom_site_adp_type
_atom_site_occupancy
_atom_site_site_symmetry_order
_atom_site_calc_flag
_atom_site_refinement_flags_posn
_atom_site_refinement_flags_adp
Si1 Si 0.30643(2) 0.21900(3) 0.06272(2) 0.02095(11) Uani 1 1 d . .
N1 N 0.29665(8) 0.12573(8) 0.11321(7) 0.0243(3) Uani 1 1 d . .
C1 C 0.29434(9) 0.17088(10) 0.16876(8) 0.0244(3) Uani 1 1 d . .
B1 B 0.49832(12) 0.14164(12) 0.10395(11) 0.0324(4) Uani 1 1 d . .
H1 H 0.4788 0.0937 0.1388 0.039 Uiso 1 1 calc R U
N3 N 0.37964(9) 0.22367(9) -0.15874(7) 0.0287(3) Uani 1 1 d . .
Si2 Si 0.37048(3) 0.26327(3) -0.07309(2) 0.02297(11) Uani 1 1 d . .
N2 N 0.30853(8) 0.24835(8) 0.15333(6) 0.0234(3) Uani 1 1 d . .
C2 C 0.18450(10) 0.23465(10) 0.03485(8) 0.0240(3) Uani 1 1 d . .
B2 B 0.50664(11) 0.24477(13) 0.12770(10) 0.0290(4) Uani 1 1 d . .
H2 H 0.4925 0.2654 0.1785 0.035 Uiso 1 1 calc R U
C3 C 0.29082(10) 0.25456(10) -0.02404(8) 0.0256(3) Uani 1 1 d . .
B3 B 0.48132(11) 0.30522(12) 0.05547(9) 0.0268(4) Uani 1 1 d . .
H3 H 0.4496 0.3656 0.0577 0.032 Uiso 1 1 calc R U
N4 N 0.38813(8) 0.34976(8) -0.12753(7) 0.0248(3) Uani 1 1 d . .
C4 C 0.38777(9) 0.30011(11) -0.18068(8) 0.0254(3) Uani 1 1 d . .
B4 B 0.46823(12) 0.13860(12) 0.01650(11) 0.0311(4) Uani 1 1 d . .
H4 H 0.4278 0.0889 -0.0072 0.037 Uiso 1 1 calc R U
N5 N 0.20033(8) 0.25804(9) -0.03046(7) 0.0249(3) Uani 1 1 d . .
C5 C 0.43212(9) 0.21369(10) 0.06575(8) 0.0242(3) Uani 1 1 d . .
B5 B 0.57263(13) 0.12179(14) 0.04732(12) 0.0371(5) Uani 1 1 d . .
H5 H 0.6023 0.0605 0.0444 0.045 Uiso 1 1 calc R U
N6 N 0.11596(8) 0.22730(10) 0.05954(7) 0.0303(3) Uani 1 1 d . .
C6 C 0.46308(10) 0.23816(10) -0.01003(8) 0.0255(3) Uani 1 1 d . .
B6 B 0.54807(12) 0.18338(14) -0.02529(11) 0.0341(4) Uani 1 1 d . .
H6 H 0.5611 0.1631 -0.0765 0.041 Uiso 1 1 calc R U
C7 C 0.27929(10) 0.14109(11) 0.23650(8) 0.0285(3) Uani 1 1 d . .
B7 B 0.55623(12) 0.28702(13) -0.00114(10) 0.0317(4) Uani 1 1 d . .
H7 H 0.5745 0.3353 -0.0362 0.038 Uiso 1 1 calc R U
C8 C 0.20226(11) 0.14905(13) 0.25893(9) 0.0359(4) Uani 1 1 d . .
H8 H 0.1574 0.1696 0.2295 0.043 Uiso 1 1 calc R U
B8 B 0.58656(12) 0.29080(13) 0.08724(10) 0.0319(4) Uani 1 1 d . .
H8A H 0.6254 0.3416 0.1110 0.038 Uiso 1 1 calc R U
C9 C 0.19096(13) 0.12707(14) 0.32415(10) 0.0429(5) Uani 1 1 d . .
H9 H 0.1383 0.1325 0.3394 0.051 Uiso 1 1 calc R U
B9 B 0.59707(12) 0.18832(14) 0.11665(11) 0.0341(4) Uani 1 1 d . .
H9A H 0.6434 0.1712 0.1599 0.041 Uiso 1 1 calc R U
C10 C 0.25599(14) 0.09742(14) 0.36696(10) 0.0457(5) Uani 1 1 d . .
H10 H 0.2482 0.0831 0.4118 0.055 Uiso 1 1 calc R U
B10 B 0.62755(12) 0.21430(14) 0.03713(11) 0.0360(5) Uani 1 1 d . .
H10A H 0.6937 0.2144 0.0278 0.043 Uiso 1 1 calc R U
C11 C 0.33252(13) 0.08840(13) 0.34494(10) 0.0443(5) Uani 1 1 d . .
H11 H 0.3770 0.0674 0.3745 0.053 Uiso 1 1 calc R U
C12 C 0.34440(11) 0.10993(12) 0.27969(9) 0.0350(4) Uani 1 1 d . .
H12 H 0.3969 0.1034 0.2645 0.042 Uiso 1 1 calc R U
C13 C 0.30617(10) 0.32301(10) 0.19587(8) 0.0282(3) Uani 1 1 d . .
C14 C 0.21675(12) 0.34616(13) 0.20237(10) 0.0384(4) Uani 1 1 d . .
H14A H 0.1857 0.3483 0.1576 0.058 Uiso 1 1 calc R U
H14B H 0.2151 0.3998 0.2239 0.058 Uiso 1 1 calc R U
H14C H 0.1922 0.3052 0.2298 0.058 Uiso 1 1 calc R U
C15 C 0.34664(11) 0.39175(11) 0.16008(9) 0.0335(4) Uani 1 1 d . .
H15A H 0.4055 0.3806 0.1608 0.050 Uiso 1 1 calc R U
H15B H 0.3389 0.4436 0.1831 0.050 Uiso 1 1 calc R U
H15C H 0.3215 0.3953 0.1134 0.050 Uiso 1 1 calc R U
C16 C 0.35333(13) 0.31233(13) 0.26589(9) 0.0389(4) Uani 1 1 d . .
H16A H 0.3225 0.2760 0.2928 0.058 Uiso 1 1 calc R U
H16B H 0.3603 0.3656 0.2881 0.058 Uiso 1 1 calc R U
H16C H 0.4074 0.2886 0.2616 0.058 Uiso 1 1 calc R U
C17 C 0.26884(11) 0.04002(11) 0.10073(9) 0.0317(4) Uani 1 1 d . .
C18 C 0.33148(14) -0.02028(12) 0.13489(12) 0.0484(5) Uani 1 1 d . .
H18A H 0.3847 -0.0120 0.1179 0.073 Uiso 1 1 calc R U
H18B H 0.3125 -0.0762 0.1251 0.073 Uiso 1 1 calc R U
H18C H 0.3374 -0.0113 0.1836 0.073 Uiso 1 1 calc R U
C19 C 0.18419(13) 0.02603(13) 0.12454(11) 0.0442(5) Uani 1 1 d . .
H19A H 0.1897 0.0237 0.1738 0.066 Uiso 1 1 calc R U
H19B H 0.1613 -0.0256 0.1061 0.066 Uiso 1 1 calc R U
H19C H 0.1474 0.0710 0.1090 0.066 Uiso 1 1 calc R U
C20 C 0.26197(12) 0.02674(12) 0.02485(10) 0.0388(4) Uani 1 1 d . .
H20A H 0.2235 0.0666 0.0024 0.058 Uiso 1 1 calc R U
H20B H 0.2418 -0.0286 0.0142 0.058 Uiso 1 1 calc R U
H20C H 0.3162 0.0337 0.0092 0.058 Uiso 1 1 calc R U
C21 C 0.03637(10) 0.23615(13) 0.02327(9) 0.0353(4) Uani 1 1 d . .
C22 C 0.00665(12) 0.17978(15) -0.02667(10) 0.0431(5) Uani 1 1 d . .
C23 C -0.07351(13) 0.18756(17) -0.05731(11) 0.0554(6) Uani 1 1 d . .
H23 H -0.0931 0.1507 -0.0921 0.066 Uiso 1 1 calc R U
C24 C -0.12509(14) 0.24751(19) -0.03836(14) 0.0654(8) Uani 1 1 d . .
H24 H -0.1791 0.2530 -0.0609 0.078 Uiso 1 1 calc R U
C25 C -0.09786(13) 0.29959(17) 0.01357(15) 0.0611(7) Uani 1 1 d . .
H25 H -0.1342 0.3395 0.0280 0.073 Uiso 1 1 calc R U
C26 C -0.01740(11) 0.29444(14) 0.04531(11) 0.0436(5) Uani 1 1 d . .
C27 C 0.00848(13) 0.34763(15) 0.10509(13) 0.0524(6) Uani 1 1 d . .
H27A H 0.0391 0.3948 0.0909 0.079 Uiso 1 1 calc R U
H27B H 0.0436 0.3162 0.1387 0.079 Uiso 1 1 calc R U
H27C H -0.0403 0.3666 0.1247 0.079 Uiso 1 1 calc R U
C28 C 0.05674(14) 0.10723(16) -0.04296(12) 0.0533(6) Uani 1 1 d . .
H28A H 0.0638 0.0705 -0.0041 0.080 Uiso 1 1 calc R U
H28B H 0.1107 0.1256 -0.0537 0.080 Uiso 1 1 calc R U
H28C H 0.0284 0.0783 -0.0817 0.080 Uiso 1 1 calc R U
C29 C 0.15379(10) 0.31474(12) -0.07424(9) 0.0303(4) Uani 1 1 d . .
C30 C 0.12541(12) 0.29328(14) -0.14017(10) 0.0423(5) Uani 1 1 d . .
C31 C 0.07963(13) 0.35113(17) -0.18124(12) 0.0562(6) Uani 1 1 d . .
H31 H 0.0605 0.3377 -0.2265 0.067 Uiso 1 1 calc R U
C32 C 0.06245(14) 0.42670(17) -0.15635(14) 0.0608(7) Uani 1 1 d . .
H32 H 0.0301 0.4644 -0.1841 0.073 Uiso 1 1 calc R U
C33 C 0.09137(13) 0.44805(15) -0.09223(13) 0.0522(6) Uani 1 1 d . .
H33 H 0.0791 0.5006 -0.0758 0.063 Uiso 1 1 calc R U
C34 C 0.13857(11) 0.39409(12) -0.05042(10) 0.0373(4) Uani 1 1 d . .
C35 C 0.17572(14) 0.42318(13) 0.01694(11) 0.0462(5) Uani 1 1 d . .
H35A H 0.2355 0.4272 0.0173 0.069 Uiso 1 1 calc R U
H35B H 0.1627 0.3845 0.0516 0.069 Uiso 1 1 calc R U
H35C H 0.1533 0.4770 0.0261 0.069 Uiso 1 1 calc R U
C36 C 0.14240(18) 0.21176(17) -0.16807(11) 0.0622(7) Uani 1 1 d . .
H36A H 0.1909 0.1879 -0.1421 0.093 Uiso 1 1 calc R U
H36B H 0.1526 0.2176 -0.2152 0.093 Uiso 1 1 calc R U
H36C H 0.0949 0.1760 -0.1654 0.093 Uiso 1 1 calc R U
C37 C 0.39339(10) 0.32678(11) -0.25099(8) 0.0279(3) Uani 1 1 d . .
C38 C 0.46904(11) 0.33199(13) -0.27580(9) 0.0354(4) Uani 1 1 d . .
H38 H 0.5178 0.3172 -0.2481 0.042 Uiso 1 1 calc R U
C39 C 0.47345(12) 0.35885(14) -0.34096(10) 0.0419(5) Uani 1 1 d . .
H39 H 0.5253 0.3623 -0.3579 0.050 Uiso 1 1 calc R U
C40 C 0.40318(13) 0.38053(14) -0.38131(9) 0.0427(5) Uani 1 1 d . .
H40 H 0.4066 0.3994 -0.4258 0.051 Uiso 1 1 calc R U
C41 C 0.32728(13) 0.37479(15) -0.35682(10) 0.0442(5) Uani 1 1 d . .
H41 H 0.2787 0.3893 -0.3847 0.053 Uiso 1 1 calc R U
C42 C 0.32239(11) 0.34803(13) -0.29206(9) 0.0370(4) Uani 1 1 d . .
H42 H 0.2704 0.3441 -0.2755 0.044 Uiso 1 1 calc R U
C43 C 0.38420(10) 0.44052(10) -0.12526(8) 0.0267(3) Uani 1 1 d . .
C44 C 0.45340(13) 0.47960(13) -0.15939(13) 0.0492(5) Uani 1 1 d . .
H44A H 0.5062 0.4560 -0.1409 0.074 Uiso 1 1 calc R U
H44B H 0.4540 0.5386 -0.1512 0.074 Uiso 1 1 calc R U
H44C H 0.4444 0.4692 -0.2079 0.074 Uiso 1 1 calc R U
C45 C 0.30082(12) 0.47083(13) -0.15712(11) 0.0443(5) Uani 1 1 d . .
H45A H 0.2951 0.4594 -0.2055 0.066 Uiso 1 1 calc R U
H45B H 0.2966 0.5298 -0.1499 0.066 Uiso 1 1 calc R U
H45C H 0.2571 0.4428 -0.1365 0.066 Uiso 1 1 calc R U
C46 C 0.39535(14) 0.46488(12) -0.05154(10) 0.0423(5) Uani 1 1 d . .
H46A H 0.3535 0.4378 -0.0280 0.063 Uiso 1 1 calc R U
H46B H 0.3897 0.5242 -0.0477 0.063 Uiso 1 1 calc R U
H46C H 0.4501 0.4483 -0.0313 0.063 Uiso 1 1 calc R U
C47 C 0.38215(15) 0.14508(12) -0.19668(10) 0.0444(5) Uani 1 1 d . .
C48 C 0.3526(3) 0.07926(16) -0.15183(14) 0.1117(16) Uani 1 1 d . .
H48A H 0.3914 0.0742 -0.1110 0.167 Uiso 1 1 calc R U
H48B H 0.3491 0.0271 -0.1759 0.167 Uiso 1 1 calc R U
H48C H 0.2982 0.0939 -0.1395 0.167 Uiso 1 1 calc R U
C49 C 0.32680(14) 0.14672(15) -0.26311(11) 0.0507(5) Uani 1 1 d . .
H49A H 0.2709 0.1617 -0.2549 0.076 Uiso 1 1 calc R U
H49B H 0.3262 0.0926 -0.2840 0.076 Uiso 1 1 calc R U
H49C H 0.3478 0.1869 -0.2932 0.076 Uiso 1 1 calc R U
C50 C 0.47024(17) 0.12806(19) -0.21143(14) 0.0740(9) Uani 1 1 d . .
H50A H 0.4879 0.1709 -0.2409 0.111 Uiso 1 1 calc R U
H50B H 0.4724 0.0750 -0.2337 0.111 Uiso 1 1 calc R U
H50C H 0.5068 0.1274 -0.1692 0.111 Uiso 1 1 calc R U

loop_
_atom_site_aniso_label
_atom_site_aniso_U_11
_atom_site_aniso_U_22
_atom_site_aniso_U_33
_atom_site_aniso_U_23
_atom_site_aniso_U_13
_atom_site_aniso_U_12
Si1 0.0227(2) 0.0213(2) 0.0189(2) 0.00025(15) 0.00242(15) 0.00201(15)
N1 0.0252(6) 0.0233(7) 0.0250(7) 0.0015(5) 0.0049(5) 0.0018(5)
C1 0.0206(7) 0.0297(8) 0.0226(8) 0.0020(6) 0.0015(6) 0.0029(6)
B1 0.0281(9) 0.0291(10) 0.0399(11) 0.0079(8) 0.0028(8) 0.0080(8)
N3 0.0357(7) 0.0278(7) 0.0230(7) -0.0028(6) 0.0044(6) -0.0037(6)
Si2 0.0245(2) 0.0248(2) 0.0198(2) -0.00053(16) 0.00317(16) -0.00111(16)
N2 0.0250(6) 0.0258(7) 0.0191(6) -0.0005(5) 0.0013(5) 0.0024(5)
C2 0.0246(8) 0.0258(8) 0.0211(7) -0.0006(6) 0.0013(6) 0.0009(6)
B2 0.0267(9) 0.0333(10) 0.0260(9) 0.0028(7) -0.0011(7) 0.0055(8)
C3 0.0223(7) 0.0318(9) 0.0223(8) 0.0012(6) 0.0017(6) -0.0001(6)
B3 0.0271(9) 0.0259(9) 0.0263(9) 0.0004(7) -0.0018(7) -0.0001(7)
N4 0.0267(6) 0.0251(7) 0.0228(6) 0.0003(5) 0.0031(5) -0.0010(5)
C4 0.0203(7) 0.0327(9) 0.0230(8) -0.0009(6) 0.0016(6) -0.0020(6)
B4 0.0288(9) 0.0267(10) 0.0384(11) -0.0021(8) 0.0065(8) 0.0057(8)
N5 0.0207(6) 0.0318(7) 0.0218(7) 0.0018(5) 0.0009(5) -0.0007(5)
C5 0.0243(7) 0.0249(8) 0.0232(7) 0.0014(6) 0.0021(6) 0.0033(6)
B5 0.0304(10) 0.0331(11) 0.0482(12) -0.0001(9) 0.0055(9) 0.0099(8)
N6 0.0247(7) 0.0417(8) 0.0247(7) 0.0047(6) 0.0033(5) 0.0020(6)
C6 0.0245(8) 0.0276(8) 0.0249(8) -0.0008(6) 0.0048(6) -0.0001(6)
B6 0.0257(9) 0.0409(11) 0.0367(11) -0.0049(9) 0.0082(8) 0.0044(8)
C7 0.0312(8) 0.0311(9) 0.0229(8) 0.0033(6) 0.0018(6) -0.0018(7)
B7 0.0244(9) 0.0385(11) 0.0320(10) 0.0037(8) 0.0022(7) -0.0029(8)
C8 0.0324(9) 0.0487(11) 0.0269(9) 0.0026(8) 0.0042(7) -0.0038(8)
B8 0.0247(9) 0.0362(11) 0.0335(10) 0.0033(8) -0.0025(7) -0.0012(8)
C9 0.0449(11) 0.0537(12) 0.0321(10) 0.0010(9) 0.0135(8) -0.0112(9)
B9 0.0237(9) 0.0396(11) 0.0383(11) 0.0066(9) 0.0010(8) 0.0063(8)
C10 0.0641(13) 0.0491(12) 0.0237(9) 0.0080(8) 0.0045(8) -0.0119(10)
B10 0.0244(9) 0.0445(12) 0.0393(11) 0.0027(9) 0.0046(8) 0.0047(8)
C11 0.0542(12) 0.0446(11) 0.0313(10) 0.0110(8) -0.0069(9) -0.0018(9)
C12 0.0367(9) 0.0361(10) 0.0313(9) 0.0073(7) -0.0002(7) 0.0005(8)
C13 0.0335(8) 0.0278(9) 0.0230(8) -0.0049(7) 0.0012(6) 0.0035(7)
C14 0.0399(10) 0.0418(11) 0.0341(9) -0.0065(8) 0.0073(8) 0.0122(8)
C15 0.0413(10) 0.0249(8) 0.0336(9) -0.0048(7) 0.0014(7) 0.0018(7)
C16 0.0493(11) 0.0412(11) 0.0242(9) -0.0062(7) -0.0045(8) 0.0039(9)
C17 0.0367(9) 0.0228(8) 0.0368(9) 0.0001(7) 0.0093(7) -0.0022(7)
C18 0.0614(13) 0.0256(10) 0.0579(13) 0.0061(9) 0.0054(10) 0.0066(9)
C19 0.0467(11) 0.0383(11) 0.0510(12) -0.0065(9) 0.0205(9) -0.0147(9)
C20 0.0468(10) 0.0303(9) 0.0408(10) -0.0078(8) 0.0114(8) -0.0079(8)
C21 0.0248(8) 0.0511(11) 0.0300(9) 0.0158(8) 0.0029(7) -0.0026(8)
C22 0.0336(9) 0.0642(14) 0.0307(9) 0.0118(9) 0.0001(7) -0.0138(9)
C23 0.0413(11) 0.0798(17) 0.0420(12) 0.0225(11) -0.0090(9) -0.0197(12)
C24 0.0342(11) 0.088(2) 0.0696(17) 0.0386(15) -0.0154(11) -0.0113(12)
C25 0.0302(10) 0.0684(16) 0.0838(18) 0.0342(14) 0.0026(11) 0.0080(10)
C26 0.0278(9) 0.0518(12) 0.0515(12) 0.0207(10) 0.0062(8) 0.0042(8)
C27 0.0392(11) 0.0482(13) 0.0727(16) 0.0065(11) 0.0184(10) 0.0118(9)
C28 0.0475(12) 0.0682(15) 0.0432(12) -0.0088(11) 0.0004(9) -0.0173(11)
C29 0.0221(7) 0.0398(10) 0.0283(8) 0.0098(7) 0.0002(6) -0.0041(7)
C30 0.0377(10) 0.0572(13) 0.0297(9) 0.0085(9) -0.0057(8) -0.0142(9)
C31 0.0434(11) 0.0807(18) 0.0397(11) 0.0198(11) -0.0167(9) -0.0194(11)
C32 0.0469(12) 0.0611(16) 0.0700(16) 0.0314(13) -0.0133(11) -0.0067(11)
C33 0.0393(11) 0.0459(12) 0.0701(15) 0.0195(11) 0.0005(10) 0.0029(9)
C34 0.0277(8) 0.0361(10) 0.0485(11) 0.0125(8) 0.0057(8) 0.0006(7)
C35 0.0579(12) 0.0345(10) 0.0473(12) -0.0022(9) 0.0103(10) 0.0020(9)
C36 0.0796(17) 0.0727(17) 0.0324(11) -0.0066(11) -0.0017(11) -0.0126(14)
C37 0.0283(8) 0.0329(9) 0.0228(8) -0.0016(7) 0.0039(6) -0.0054(7)
C38 0.0287(8) 0.0483(11) 0.0296(9) -0.0026(8) 0.0055(7) -0.0021(8)
C39 0.0410(10) 0.0553(12) 0.0319(10) -0.0022(9) 0.0157(8) -0.0095(9)
C40 0.0551(12) 0.0512(12) 0.0225(9) 0.0029(8) 0.0084(8) -0.0087(10)
C41 0.0417(10) 0.0632(14) 0.0256(9) 0.0039(9) -0.0051(8) -0.0034(10)
C42 0.0274(8) 0.0565(12) 0.0268(9) 0.0008(8) 0.0010(7) -0.0070(8)
C43 0.0271(8) 0.0236(8) 0.0293(8) 0.0015(6) 0.0027(6) -0.0008(6)
C44 0.0477(11) 0.0332(10) 0.0710(15) -0.0042(10) 0.0260(11) -0.0089(9)
C45 0.0405(10) 0.0382(11) 0.0511(12) 0.0017(9) -0.0084(9) 0.0067(9)
C46 0.0668(13) 0.0254(9) 0.0332(10) -0.0008(7) -0.0002(9) 0.0039(9)
C47 0.0734(14) 0.0314(10) 0.0281(9) -0.0089(8) 0.0052(9) -0.0059(9)
C48 0.263(5) 0.0304(13) 0.0470(15) -0.0120(11) 0.042(2) -0.042(2)
C49 0.0550(12) 0.0565(14) 0.0399(11) -0.0206(10) 0.0020(9) -0.0146(11)
C50 0.0803(18) 0.0764(18) 0.0593(15) -0.0383(14) -0.0184(13) 0.0418(15)

loop_
_atom_type_symbol
_atom_type_description
_atom_type_scat_dispersion_real
_atom_type_scat_dispersion_imag
_atom_type_scat_source
C C 0.0181 0.0091 'International Tables Vol C Tables 4.2.6.8 and 6.1.1.4'
H H 0.0000 0.0000 'International Tables Vol C Tables 4.2.6.8 and 6.1.1.4'
B B 0.0090 0.0039 'International Tables Vol C Tables 4.2.6.8 and 6.1.1.4'
N N 0.0311 0.0180 'International Tables Vol C Tables 4.2.6.8 and 6.1.1.4'
Si Si 0.2541 0.3302 'International Tables Vol C Tables 4.2.6.8 and 6.1.1.4'

loop_
_geom_angle_atom_site_label_1
_geom_angle_atom_site_label_2
_geom_angle_atom_site_label_3
_geom_angle
C3 Si1 N1 140.67(7)
C3 Si1 N2 145.70(7)
N1 Si1 N2 71.11(6)
C3 Si1 C2 70.68(7)
N1 Si1 C2 96.42(6)
N2 Si1 C2 98.30(6)
C3 Si1 C5 94.27(7)
N1 Si1 C5 95.56(6)
N2 Si1 C5 94.19(6)
C2 Si1 C5 164.95(7)
C3 Si1 C1 167.00(7)
N1 Si1 C1 35.74(6)
N2 Si1 C1 35.54(6)
C2 Si1 C1 96.51(6)
C5 Si1 C1 98.54(6)
C1 N1 C17 128.58(14)
C1 N1 Si1 90.53(10)
C17 N1 Si1 137.02(11)
N2 C1 N1 108.16(14)
N2 C1 C7 125.09(15)
N1 C1 C7 126.75(15)
N2 C1 Si1 54.74(8)
N1 C1 Si1 53.73(8)
C7 C1 Si1 175.39(11)
C5 B1 B2 59.11(10)
C5 B1 B4 59.17(10)
B2 B1 B4 107.47(14)
C5 B1 B9 106.57(14)
B2 B1 B9 60.44(12)
B4 B1 B9 107.55(14)
C5 B1 B5 106.45(14)
B2 B1 B5 108.04(15)
B4 B1 B5 59.94(12)
B9 B1 B5 59.71(12)
C4 N3 C47 128.94(15)
C4 N3 Si2 89.85(10)
C47 N3 Si2 141.17(12)
C3 Si2 N4 125.68(7)
C3 Si2 N3 129.95(7)
N4 Si2 N3 71.70(6)
C3 Si2 C6 101.64(7)
N4 Si2 C6 113.22(7)
N3 Si2 C6 113.30(7)
C3 Si2 C4 137.76(7)
N4 Si2 C4 35.87(6)
N3 Si2 C4 35.87(6)
C6 Si2 C4 120.50(6)
C1 N2 C13 129.16(13)
C1 N2 Si1 89.72(10)
C13 N2 Si1 139.79(11)
N6 C2 N5 129.89(14)
N6 C2 Si1 139.44(13)
N5 C2 Si1 90.65(9)
C5 B2 B1 59.46(10)
C5 B2 B3 59.45(10)
B1 B2 B3 108.34(14)
C5 B2 B9 106.85(14)
B1 B2 B9 60.46(12)
B3 B2 B9 108.19(14)
C5 B2 B8 107.23(13)
B1 B2 B8 108.83(14)
B3 B2 B8 60.45(11)
B9 B2 B8 59.99(11)
N5 C3 Si2 139.87(12)
N5 C3 Si1 97.32(10)
Si2 C3 Si1 122.34(9)
C6 B3 C5 59.31(10)
C6 B3 B2 105.80(14)
C5 B3 B2 58.93(10)
C6 B3 B8 105.46(13)
C5 B3 B8 106.71(13)
B2 B3 B8 60.31(11)
C6 B3 B7 58.66(10)
C5 B3 B7 107.08(13)
B2 B3 B7 108.15(14)
B8 B3 B7 59.95(11)
C4 N4 C43 129.40(14)
C4 N4 Si2 90.90(10)
C43 N4 Si2 138.13(11)
N4 C4 N3 107.43(14)
N4 C4 C37 125.34(16)
N3 C4 C37 127.21(15)
N4 C4 Si2 53.23(8)
N3 C4 Si2 54.28(8)
C37 C4 Si2 176.07(12)
C6 B4 C5 59.30(10)
C6 B4 B1 106.18(14)
C5 B4 B1 59.19(10)
C6 B4 B5 105.51(14)
C5 B4 B5 106.95(14)
B1 B4 B5 60.55(12)
C6 B4 B6 58.50(11)
C5 B4 B6 106.91(14)
B1 B4 B6 108.37(14)
B5 B4 B6 59.92(12)
C2 N5 C29 126.86(13)
C2 N5 C3 101.30(12)
C29 N5 C3 122.52(13)
C6 C5 B2 108.39(12)
C6 C5 B4 60.13(10)
B2 C5 B4 111.32(13)
C6 C5 B1 108.77(12)
B2 C5 B1 61.43(11)
B4 C5 B1 61.64(11)
C6 C5 B3 59.92(10)
B2 C5 B3 61.62(10)
B4 C5 B3 110.97(13)
B1 C5 B3 111.69(13)
C6 C5 Si1 111.22(10)
B2 C5 Si1 129.60(11)
B4 C5 Si1 114.88(11)
B1 C5 Si1 128.37(11)
B3 C5 Si1 116.06(10)
B4 B5 B9 107.49(14)
B4 B5 B6 60.44(12)
B9 B5 B6 107.52(15)
B4 B5 B1 59.51(11)
B9 B5 B1 60.07(12)
B6 B5 B1 107.95(14)
B4 B5 B10 107.87(15)
B9 B5 B10 59.71(12)
B6 B5 B10 59.71(12)
B1 B5 B10 107.82(15)
C2 N6 C21 125.72(15)
C5 C6 B3 60.78(10)
C5 C6 B6 111.43(13)
B3 C6 B6 113.45(13)
C5 C6 B7 111.63(12)
B3 C6 B7 62.86(11)
B6 C6 B7 62.07(11)
C5 C6 B4 60.57(10)
B3 C6 B4 112.05(13)
B6 C6 B4 62.86(11)
B7 C6 B4 113.58(13)
C5 C6 Si2 110.30(10)
B3 C6 Si2 115.23(11)
B6 C6 Si2 126.68(12)
B7 C6 Si2 126.91(12)
B4 C6 Si2 114.72(11)
C6 B6 B7 59.02(11)
C6 B6 B10 105.75(14)
B7 B6 B10 60.38(12)
C6 B6 B5 105.39(14)
B7 B6 B5 108.59(15)
B10 B6 B5 60.37(12)
C6 B6 B4 58.64(10)
B7 B6 B4 107.66(14)
B10 B6 B4 107.76(15)
B5 B6 B4 59.64(12)
C8 C7 C12 119.52(16)
C8 C7 C1 120.81(15)
C12 C7 C1 119.52(15)
C6 B7 B6 58.91(11)
C6 B7 B10 105.38(14)
B6 B7 B10 60.01(12)
C6 B7 B8 105.33(13)
B6 B7 B8 107.98(15)
B10 B7 B8 60.02(12)
C6 B7 B3 58.48(10)
B6 B7 B3 107.33(14)
B10 B7 B3 107.63(14)
B8 B7 B3 59.98(11)
C9 C8 C7 120.07(18)
B9 B8 B2 59.97(11)
B9 B8 B10 59.65(12)
B2 B8 B10 107.47(15)
B9 B8 B7 107.50(15)
B2 B8 B7 107.40(13)
B10 B8 B7 59.89(12)
B9 B8 B3 107.22(14)
B2 B8 B3 59.25(10)
B10 B8 B3 107.59(14)
B7 B8 B3 60.07(11)
C10 C9 C8 120.09(18)
B10 B9 B5 60.46(13)
B10 B9 B2 107.99(14)
B5 B9 B2 107.37(14)
B10 B9 B1 108.53(15)
B5 B9 B1 60.22(12)
B2 B9 B1 59.09(11)
B10 B9 B8 60.23(12)
B5 B9 B8 108.41(15)
B2 B9 B8 60.04(11)
B1 B9 B8 107.77(13)
C9 C10 C11 120.29(18)
B9 B10 B6 107.79(15)
B9 B10 B7 108.04(14)
B6 B10 B7 59.61(12)
B9 B10 B8 60.12(12)
B6 B10 B8 107.71(14)
B7 B10 B8 60.09(12)
B9 B10 B5 59.83(13)
B6 B10 B5 59.93(12)
B7 B10 B5 107.62(14)
B8 B10 B5 107.83(14)
C10 C11 C12 120.06(18)
C11 C12 C7 119.96(18)
N2 C13 C15 107.25(13)
N2 C13 C14 109.72(14)
C15 C13 C14 109.07(15)
N2 C13 C16 112.66(14)
C15 C13 C16 108.23(15)
C14 C13 C16 109.81(15)
N1 C17 C20 106.77(14)
N1 C17 C18 110.93(15)
C20 C17 C18 108.88(16)
N1 C17 C19 111.05(14)
C20 C17 C19 108.66(16)
C18 C17 C19 110.43(17)
C26 C21 C22 119.40(18)
C26 C21 N6 118.62(18)
C22 C21 N6 121.21(18)
C23 C22 C21 119.1(2)
C23 C22 C28 119.2(2)
C21 C22 C28 121.36(18)
C24 C23 C22 121.5(2)
C23 C24 C25 119.5(2)
C24 C25 C26 120.9(3)
C25 C26 C21 119.4(2)
C25 C26 C27 119.6(2)
C21 C26 C27 120.94(18)
C30 C29 C34 119.84(18)
C30 C29 N5 120.81(18)
C34 C29 N5 119.33(16)
C29 C30 C31 118.7(2)
C29 C30 C36 121.73(19)
C31 C30 C36 119.6(2)
C32 C31 C30 120.7(2)
C33 C32 C31 120.6(2)
C32 C33 C34 120.9(2)
C33 C34 C29 119.2(2)
C33 C34 C35 118.9(2)
C29 C34 C35 121.84(17)
C38 C37 C42 119.57(16)
C38 C37 C4 120.63(15)
C42 C37 C4 119.79(15)
C39 C38 C37 119.95(17)
C40 C39 C38 120.37(17)
C39 C40 C41 119.84(17)
C42 C41 C40 120.12(18)
C41 C42 C37 120.14(17)
N4 C43 C46 106.91(14)
N4 C43 C45 110.63(14)
C46 C43 C45 108.97(16)
N4 C43 C44 111.60(14)
C46 C43 C44 108.05(16)
C45 C43 C44 110.56(17)
N3 C47 C48 106.40(17)
N3 C47 C49 112.33(18)
C48 C47 C49 109.3(2)
N3 C47 C50 109.55(18)
C48 C47 C50 110.8(3)
C49 C47 C50 108.43(18)

loop_
_geom_bond_atom_site_label_1
_geom_bond_atom_site_label_2
_geom_bond_distance
Si1 C3 1.8215(16)
Si1 N1 1.8482(14)
Si1 N2 1.8719(13)
Si1 C2 2.0273(16)
Si1 C5 2.0535(16)
Si1 C1 2.2923(16)
N1 C1 1.339(2)
N1 C17 1.488(2)
C1 N2 1.332(2)
C1 C7 1.487(2)
B1 C5 1.722(2)
B1 B2 1.756(3)
B1 B4 1.764(3)
B1 B9 1.780(3)
B1 B5 1.783(3)
N3 C4 1.338(2)
N3 C47 1.497(2)
N3 Si2 1.8540(14)
Si2 C3 1.7236(16)
Si2 N4 1.8296(14)
Si2 C6 1.9049(17)
Si2 C4 2.2836(16)
N2 C13 1.493(2)
C2 N6 1.281(2)
C2 N5 1.413(2)
B2 C5 1.716(2)
B2 B3 1.762(3)
B2 B9 1.780(3)
B2 B8 1.781(3)
C3 N5 1.474(2)
B3 C6 1.710(2)
B3 C5 1.725(2)
B3 B8 1.784(3)
B3 B7 1.785(3)
N4 C4 1.338(2)
N4 C43 1.489(2)
C4 C37 1.485(2)
B4 C6 1.714(3)
B4 C5 1.721(2)
B4 B5 1.772(3)
B4 B6 1.786(3)
N5 C29 1.435(2)
C5 C6 1.699(2)
B5 B9 1.774(3)
B5 B6 1.777(3)
B5 B10 1.785(3)
N6 C21 1.426(2)
C6 B6 1.711(2)
C6 B7 1.713(2)
B6 B7 1.766(3)
B6 B10 1.773(3)
C7 C8 1.391(2)
C7 C12 1.391(2)
B7 B10 1.780(3)
B7 B8 1.783(3)
C8 C9 1.386(3)
B8 B9 1.780(3)
B8 B10 1.782(3)
C9 C10 1.377(3)
B9 B10 1.772(3)
C10 C11 1.382(3)
C11 C12 1.387(3)
C13 C15 1.525(2)
C13 C14 1.532(2)
C13 C16 1.532(2)
C17 C20 1.525(3)
C17 C18 1.528(3)
C17 C19 1.532(2)
C21 C26 1.403(3)
C21 C22 1.406(3)
C22 C23 1.390(3)
C22 C28 1.500(3)
C23 C24 1.376(4)
C24 C25 1.379(4)
C25 C26 1.399(3)
C26 C27 1.502(4)
C29 C30 1.393(3)
C29 C34 1.416(3)
C30 C31 1.413(3)
C30 C36 1.485(4)
C31 C32 1.375(4)
C32 C33 1.362(4)
C33 C34 1.390(3)
C34 C35 1.493(3)
C37 C38 1.387(2)
C37 C42 1.390(3)
C38 C39 1.385(3)
C39 C40 1.376(3)
C40 C41 1.389(3)
C41 C42 1.379(3)
C43 C46 1.519(2)
C43 C45 1.523(2)
C43 C44 1.527(2)
C47 C48 1.516(3)
C47 C49 1.522(3)
C47 C50 1.530(4)
